data_2013857
loop_
_publ_author_name
'Turowska-Tyrk, Ilona'
'Grze\'sniak, Karolina'

_publ_section_title
;
 Monitoring structural transformations in crystals. 7.
 1-Chloroanthracene and its photodimer
;
_journal_issue 2
_journal_name_full 'Acta Crystallographica Section C'
_journal_page_first o146
_journal_page_last o148
_journal_paper_doi 10.1107/S0108270103026775
_journal_volume 60
_journal_year 2004
_chemical_formula_iupac 'C14 H9 Cl'
_chemical_formula_moiety 'C14 H9 Cl'
_chemical_formula_sum 'C14 H9 Cl'
_chemical_formula_weight 212.66
_chemical_name_systematic
;
1-chloroanthracene
;
_space_group_IT_number 14
_symmetry_cell_setting monoclinic
_symmetry_space_group_name_Hall '-P 2ybc'
_symmetry_space_group_name_H-M 'P 1 21/c 1'
_atom_sites_solution_hydrogens difmap
_atom_sites_solution_primary direct
_atom_sites_solution_secondary difmap
_audit_creation_method SHELXL97
_cell_angle_alpha 90
_cell_angle_beta 100.673(8)
_cell_angle_gamma 90
_cell_formula_units_Z 4
_cell_length_a 10.3280(9)
_cell_length_b 12.0802(11)
_cell_length_c 8.4369(7)
_cell_measurement_reflns_used 1959
_cell_measurement_temperature 293(2)
_cell_measurement_theta_max 26
_cell_measurement_theta_min 5
_cell_volume 1034.41(16)
_computing_cell_refinement 'KM-4 CCD Software'
_computing_data_collection 'KM-4 CCD Software (Kuma Diffraction, 2000)'
_computing_data_reduction 'KM-4 CCD Software'
_computing_molecular_graphics 'ORTEP-3 (Johnson et al., 1997)'
_computing_publication_material SHELXL97
_computing_structure_refinement 'SHELXL97 (Sheldrick, 1997)'
_computing_structure_solution 'SHELXS97 (Sheldrick, 1990)'
_diffrn_ambient_temperature 293(2)
_diffrn_measured_fraction_theta_full 0.973
_diffrn_measured_fraction_theta_max 0.973
_diffrn_measurement_device_type 'Kuma KM-4 CCD area-detector'
_diffrn_measurement_method \w
_diffrn_radiation_monochromator graphite
_diffrn_radiation_source 'fine-focus sealed tube'
_diffrn_radiation_type MoK\a
_diffrn_radiation_wavelength 0.71073
_diffrn_reflns_av_R_equivalents 0.025
_diffrn_reflns_av_sigmaI/netI 0.019
_diffrn_reflns_limit_h_max 12
_diffrn_reflns_limit_h_min -12
_diffrn_reflns_limit_k_max 14
_diffrn_reflns_limit_k_min -14
_diffrn_reflns_limit_l_max 10
_diffrn_reflns_limit_l_min -5
_diffrn_reflns_number 4935
_diffrn_reflns_theta_full 26.00
_diffrn_reflns_theta_max 26.00
_diffrn_reflns_theta_min 5.75
_diffrn_standards_number 0
_exptl_absorpt_coefficient_mu 0.327
_exptl_absorpt_correction_type none
_exptl_crystal_colour yellow
_exptl_crystal_density_diffrn 1.366
_exptl_crystal_density_meas ?
_exptl_crystal_density_method 'not measured'
_exptl_crystal_description prism
_exptl_crystal_F_000 440
_exptl_crystal_size_max 0.40
_exptl_crystal_size_mid 0.30
_exptl_crystal_size_min 0.20
_refine_diff_density_max 0.37
_refine_diff_density_min -0.30
_refine_ls_extinction_method none
_refine_ls_goodness_of_fit_ref 1.069
_refine_ls_hydrogen_treatment refall
_refine_ls_matrix_type full
_refine_ls_number_parameters 172
_refine_ls_number_reflns 1991
_refine_ls_number_restraints 0
_refine_ls_restrained_S_all 1.069
_refine_ls_R_factor_all 0.065
_refine_ls_R_factor_gt 0.057
_refine_ls_shift/su_max 0.000
_refine_ls_shift/su_mean 0.000
_refine_ls_structure_factor_coef Fsqd
_refine_ls_weighting_details 'w = 1/[\s^2^(Fo^2^)+(0.0851P)^2^+0.3292P] where P=(Fo^2^+2Fc^2^)/3'
_refine_ls_weighting_scheme calc
_refine_ls_wR_factor_gt 0.151
_refine_ls_wR_factor_ref 0.161
_reflns_number_gt 1641
_reflns_number_total 1991
_reflns_threshold_expression I>2\s(I)
_cod_data_source_file sk1681.cif
_cod_data_source_block I
_cod_depositor_comments
;
The following automatic conversions were performed:

'_exptl_crystal_density_meas' value 'not measured' was changed to '?'
- the value is perceived as not measured.

Automatic conversion script
Id: cif_fix_values 3008 2015-01-20 13:52:24Z robertas 
;
_cod_original_sg_symbol_H-M 'P 21/c'
_cod_database_code 2013857

loop_
_symmetry_equiv_pos_as_xyz
'x, y, z'
'x, -y+1/2, z+1/2'
'-x, -y, -z'
'-x, y-1/2, -z-1/2'

loop_
_atom_site_label
_atom_site_fract_x
_atom_site_fract_y
_atom_site_fract_z
_atom_site_U_iso_or_equiv
_atom_site_adp_type
_atom_site_calc_flag
_atom_site_refinement_flags
_atom_site_occupancy
_atom_site_disorder_assembly
_atom_site_disorder_group
_atom_site_type_symbol
C1 0.2065(2) 0.13424(18) -0.0230(2) 0.0522(5) Uani d . 1 . . C
C2 0.3087(2) 0.0755(2) -0.0574(3) 0.0599(6) Uani d . 1 . . C
C3 0.2842(3) -0.0103(2) -0.1778(3) 0.0682(7) Uani d . 1 . . C
C4 0.1625(3) -0.0308(2) -0.2546(3) 0.0637(6) Uani d . 1 . . C
C5 -0.3146(3) 0.0461(3) -0.3448(3) 0.0770(8) Uani d . 1 . . C
C6 -0.4159(3) 0.1058(3) -0.3083(4) 0.0867(10) Uani d . 1 . . C
C7 -0.3948(3) 0.1884(3) -0.1911(4) 0.0791(8) Uani d . 1 . . C
C8 -0.2728(2) 0.2102(2) -0.1097(3) 0.0636(6) Uani d . 1 . . C
C9 -0.0341(2) 0.17319(17) -0.0639(3) 0.0481(5) Uani d . 1 . . C
C10 -0.0757(2) 0.00846(19) -0.2980(3) 0.0573(6) Uani d . 1 . . C
C11 0.07394(19) 0.11499(16) -0.1001(2) 0.0446(5) Uani d . 1 . . C
C12 0.0512(2) 0.02983(16) -0.2200(2) 0.0495(5) Uani d . 1 . . C
C13 -0.1823(2) 0.06662(18) -0.2634(2) 0.0539(5) Uani d . 1 . . C
C14 -0.16198(19) 0.15141(17) -0.1440(2) 0.0487(5) Uani d . 1 . . C
Cl1 0.23845(7) 0.23691(6) 0.12162(9) 0.0804(3) Uani d . 1 . . Cl
H2 0.396(3) 0.087(3) -0.006(4) 0.089(9) Uiso d . 1 . . H
H3 0.359(4) -0.053(3) -0.194(4) 0.107(10) Uiso d . 1 . . H
H4 0.145(3) -0.089(3) -0.339(4) 0.105(10) Uiso d . 1 . . H
H5 -0.330(3) -0.011(2) -0.421(4) 0.077(8) Uiso d . 1 . . H
H6 -0.494(4) 0.094(3) -0.360(5) 0.128(13) Uiso d . 1 . . H
H7 -0.470(4) 0.232(3) -0.173(5) 0.102(11) Uiso d . 1 . . H
H8 -0.258(3) 0.269(3) -0.017(4) 0.091(10) Uiso d . 1 . . H
H9 -0.028(3) 0.224(2) 0.010(3) 0.059(7) Uiso d . 1 . . H
H10 -0.096(3) -0.051(2) -0.379(4) 0.084(8) Uiso d . 1 . . H

loop_
_atom_site_aniso_label
_atom_site_aniso_U_11
_atom_site_aniso_U_22
_atom_site_aniso_U_33
_atom_site_aniso_U_12
_atom_site_aniso_U_13
_atom_site_aniso_U_23
C1 0.0505(11) 0.0549(11) 0.0510(11) -0.0048(9) 0.0089(8) 0.0031(9)
C2 0.0477(12) 0.0697(14) 0.0634(13) 0.0026(11) 0.0129(10) 0.0150(11)
C3 0.0642(15) 0.0703(15) 0.0767(16) 0.0169(13) 0.0304(13) 0.0176(13)
C4 0.0830(17) 0.0546(13) 0.0580(13) 0.0012(12) 0.0251(12) 0.0016(10)
C5 0.0719(18) 0.092(2) 0.0611(14) -0.0291(16) -0.0040(12) 0.0069(14)
C6 0.0458(14) 0.120(3) 0.088(2) -0.0210(16) -0.0063(13) 0.0263(19)
C7 0.0478(14) 0.093(2) 0.097(2) 0.0008(14) 0.0148(13) 0.0290(17)
C8 0.0539(13) 0.0654(14) 0.0735(16) -0.0005(11) 0.0173(11) 0.0129(12)
C9 0.0518(11) 0.0457(10) 0.0466(10) -0.0068(9) 0.0089(8) -0.0023(8)
C10 0.0716(15) 0.0537(12) 0.0463(11) -0.0126(11) 0.0100(10) -0.0039(9)
C11 0.0436(10) 0.0473(10) 0.0437(10) -0.0061(8) 0.0098(7) 0.0085(8)
C12 0.0627(12) 0.0444(10) 0.0437(10) -0.0044(9) 0.0156(9) 0.0038(8)
C13 0.0538(12) 0.0588(12) 0.0473(11) -0.0133(10) 0.0051(9) 0.0080(9)
C14 0.0441(10) 0.0515(11) 0.0514(11) -0.0048(8) 0.0115(8) 0.0104(9)
Cl1 0.0630(5) 0.0885(5) 0.0848(5) -0.0153(3) 0.0015(3) -0.0278(3)

loop_
_atom_type_symbol
_atom_type_description
_atom_type_scat_dispersion_real
_atom_type_scat_dispersion_imag
_atom_type_scat_source
C C 0.0033 0.0016 'International Tables Vol C Tables 4.2.6.8 and 6.1.1.4'
H H 0.0000 0.0000 'International Tables Vol C Tables 4.2.6.8 and 6.1.1.4'
Cl Cl 0.1484 0.1585 'International Tables Vol C Tables 4.2.6.8 and 6.1.1.4'

loop_
_geom_angle_atom_site_label_1
_geom_angle_atom_site_label_2
_geom_angle_atom_site_label_3
_geom_angle
_geom_angle_publ_flag
C2 C1 C11 122.8(2) no
C2 C1 Cl1 118.37(18) no
C11 C1 Cl1 118.85(16) no
C1 C2 C3 119.3(2) no
C1 C2 H2 123.3(19) no
C3 C2 H2 117.4(19) no
C4 C3 C2 120.3(2) no
C4 C3 H3 123(2) no
C2 C3 H3 117(2) no
C3 C4 C12 121.8(2) no
C3 C4 H4 121(2) no
C12 C4 H4 118(2) no
C6 C5 C13 120.5(3) no
C6 C5 H5 120.8(18) no
C13 C5 H5 118.7(19) no
C5 C6 C7 121.2(3) no
C5 C6 H6 119(3) no
C7 C6 H6 119(3) no
C8 C7 C6 120.7(3) no
C8 C7 H7 121(2) no
C6 C7 H7 118(2) no
C7 C8 C14 120.8(3) no
C7 C8 H8 120.4(19) no
C14 C8 H8 118.7(18) no
C14 C9 C11 121.5(2) no
C14 C9 H9 114.8(17) no
C11 C9 H9 123.7(17) no
C12 C10 C13 121.9(2) no
C12 C10 H10 121.6(17) no
C13 C10 H10 116.4(17) no
C9 C11 C1 123.82(19) no
C9 C11 C12 118.82(18) no
C1 C11 C12 117.35(19) no
C10 C12 C11 119.3(2) no
C10 C12 C4 122.2(2) no
C11 C12 C4 118.5(2) no
C10 C13 C14 119.72(19) no
C10 C13 C5 122.5(2) no
C14 C13 C5 117.8(2) no
C9 C14 C8 122.3(2) no
C9 C14 C13 118.77(19) no
C8 C14 C13 119.0(2) no

loop_
_geom_bond_atom_site_label_1
_geom_bond_atom_site_label_2
_geom_bond_site_symmetry_2
_geom_bond_distance
_geom_bond_publ_flag
C1 C2 . 1.347(3) no
C1 C11 . 1.422(3) no
C1 Cl1 . 1.728(2) no
C2 C3 . 1.440(4) no
C2 H2 . 0.93(3) no
C3 C4 . 1.327(4) no
C3 H3 . 0.96(4) no
C4 C12 . 1.438(3) no
C4 H4 . 1.00(3) no
C5 C6 . 1.353(5) no
C5 C13 . 1.432(3) no
C5 H5 . 0.94(3) no
C6 C7 . 1.393(5) no
C6 H6 . 0.85(4) no
C7 C8 . 1.345(4) no
C7 H7 . 0.97(4) no
C8 C14 . 1.421(3) no
C8 H8 . 1.04(3) no
C9 C14 . 1.393(3) no
C9 C11 . 1.399(3) no
C9 H9 . 0.87(3) no
C10 C12 . 1.378(3) no
C10 C13 . 1.382(3) no
C10 H10 . 0.99(3) no
C11 C12 . 1.431(3) no
C13 C14 . 1.425(3) no

loop_
_cod_related_entry_id
_cod_related_entry_database
_cod_related_entry_code
1 ChemSpider 36337
